data_4077574
loop_
_publ_author_name
'Ortega-Jim\'enez, Fernando'
'Ortega-Alfaro, M. Carmen'
'L\'opez-Cort\'es, Jos\'e G.'
'Guti\'errez-P\'erez, Ren\'e'
'Toscano, Rub\'en A.'
'Velasco-Ibarra, Luis'
'Pe\~na-Cabrera, Eduardo'
'Alvarez-Toledano, Cecilio'

_publ_section_title
;
 Synthesis and Characterization of Novel Iron(0) Complexes Derived from
 \a,\b-Unsaturated-Ketone Analogues with \b-Positioned Heteroatoms
 Containing Covalent and Coordination Bonds
;
_journal_issue 20
_journal_name_full Organometallics
_journal_page_first 4127
_journal_paper_doi 10.1021/om0004702
_journal_volume 19
_journal_year 2000
_chemical_formula_sum 'C18 H12 Fe2 O6 S2'
_chemical_formula_weight 500.10
_chemical_name_common 'Compound 6'
_chemical_name_systematic
; 
Pentacarbonyl-\mS,\mC,\sO,\sS-[4-phenyl-1-(2-sulfanylethylthio)-3(E)-butenone]
diiron(0) 
;
_space_group_IT_number 14
_symmetry_cell_setting monoclinic
_symmetry_space_group_name_Hall '-P 2yn'
_symmetry_space_group_name_H-M 'P 1 21/n 1'
_atom_sites_solution_hydrogens geom
_atom_sites_solution_primary direct
_atom_sites_solution_secondary difmap
_audit_creation_method SHELXL-97
_cell_angle_alpha 90.00
_cell_angle_beta 101.05(2)
_cell_angle_gamma 90.00
_cell_formula_units_Z 4
_cell_length_a 8.411(1)
_cell_length_b 17.236(2)
_cell_length_c 14.038(3)
_cell_measurement_reflns_used 45
_cell_measurement_temperature 293(2)
_cell_measurement_theta_max 12.50
_cell_measurement_theta_min 5.00
_cell_volume 1997.4(6)
_computing_structure_refinement 'SHELXL-97 (Sheldrick, 1997)'
_computing_structure_solution 'SHELXS-97 (Sheldrick, 1990)'
_diffrn_ambient_temperature 293(2)
_diffrn_measured_fraction_theta_full 0.965
_diffrn_measured_fraction_theta_max 0.965
_diffrn_measurement_device_type 'Siemens P4/PC'
_diffrn_measurement_method \q:2\q
_diffrn_radiation_monochromator graphite
_diffrn_radiation_source 'fine-focus sealed tube'
_diffrn_radiation_type MoK\a
_diffrn_radiation_wavelength 0.71073
_diffrn_reflns_av_R_equivalents 0.0322
_diffrn_reflns_av_sigmaI/netI 0.0557
_diffrn_reflns_limit_h_max 10
_diffrn_reflns_limit_h_min 0
_diffrn_reflns_limit_k_max 20
_diffrn_reflns_limit_k_min 0
_diffrn_reflns_limit_l_max 16
_diffrn_reflns_limit_l_min -16
_diffrn_reflns_number 3761
_diffrn_reflns_theta_full 24.99
_diffrn_reflns_theta_max 25.00
_diffrn_reflns_theta_min 1.50
_diffrn_standards_decay_% 3
_diffrn_standards_interval_count 97
_diffrn_standards_number 3
_exptl_absorpt_coefficient_mu 1.693
_exptl_absorpt_correction_T_max 0.450
_exptl_absorpt_correction_T_min 0.382
_exptl_absorpt_correction_type psi-scans
_exptl_crystal_colour 'deep red'
_exptl_crystal_density_diffrn 1.663
_exptl_crystal_density_method 'not measured'
_exptl_crystal_description block
_exptl_crystal_F_000 1008
_exptl_crystal_size_max 0.60
_exptl_crystal_size_mid 0.44
_exptl_crystal_size_min 0.40
_refine_diff_density_max 0.327
_refine_diff_density_min -0.260
_refine_diff_density_rms 0.077
_refine_ls_extinction_method none
_refine_ls_goodness_of_fit_ref 1.063
_refine_ls_hydrogen_treatment noref
_refine_ls_matrix_type full
_refine_ls_number_parameters 253
_refine_ls_number_reflns 3506
_refine_ls_number_restraints 0
_refine_ls_restrained_S_all 1.063
_refine_ls_R_factor_all 0.0798
_refine_ls_R_factor_gt 0.0443
_refine_ls_shift/su_max 0.000
_refine_ls_shift/su_mean 0.000
_refine_ls_structure_factor_coef Fsqd
_refine_ls_weighting_details 'w=1/[\s^2^(Fo^2^)+(0.0557P)^2^+0.3732P] where P=(Fo^2^+2Fc^2^)/3'
_refine_ls_weighting_scheme calc
_refine_ls_wR_factor_gt 0.1092
_refine_ls_wR_factor_ref 0.1254
_reflns_number_gt 2399
_reflns_number_total 3506
_reflns_threshold_expression >2sigma(I)
_cod_data_source_file om0004702.cif
_cod_data_source_block ferf7
_cod_depositor_comments
;
The following automatic conversions were performed:

'_refine_ls_weighting_scheme' value 'calc
w=1/[\s^2^(Fo^2^)+(0.0557P)^2^+0.3732P] where P=(Fo^2^+2Fc^2^)/3' was
changed to 'calc'. New tag '_refine_ls_weighting_details' was
created. The value of the new tag was set to
'w=1/[\s^2^(Fo^2^)+(0.0557P)^2^+0.3732P] where P=(Fo^2^+2Fc^2^)/3'.

Automatic conversion script
Id: cif_fix_values 3143 2015-03-26 13:38:13Z robertas 
;
_cod_original_cell_volume 1997.4(5)
_cod_original_sg_symbol_H-M 'P 21/n'
_cod_database_code 4077574

loop_
_symmetry_equiv_pos_as_xyz
'x, y, z'
'-x+1/2, y+1/2, -z+1/2'
'-x, -y, -z'
'x-1/2, -y-1/2, z-1/2'

loop_
_atom_site_label
_atom_site_type_symbol
_atom_site_fract_x
_atom_site_fract_y
_atom_site_fract_z
_atom_site_U_iso_or_equiv
_atom_site_adp_type
_atom_site_occupancy
_atom_site_calc_flag
_atom_site_refinement_flags
Fe1 Fe -0.01830(9) 0.28772(5) -0.16284(5) 0.0460(2) Uani 1 d .
Fe2 Fe 0.09051(9) 0.32307(5) 0.02015(6) 0.0480(2) Uani 1 d .
S1 S 0.15482(18) 0.38225(9) -0.11106(10) 0.0546(4) Uani 1 d .
S2 S 0.28267(17) 0.22892(9) 0.00512(10) 0.0545(4) Uani 1 d .
O1 O -0.1931(4) 0.2129(2) -0.1634(3) 0.0517(9) Uani 1 d .
O14 O 0.1021(6) 0.2290(3) -0.3283(3) 0.0762(13) Uani 1 d .
O15 O -0.2570(6) 0.3958(3) -0.2739(4) 0.0817(14) Uani 1 d .
O16 O -0.0233(6) 0.2357(3) 0.1733(3) 0.0725(13) Uani 1 d .
O17 O -0.2302(7) 0.3941(4) -0.0160(4) 0.1009(19) Uani 1 d .
O18 O 0.2668(9) 0.4425(4) 0.1473(4) 0.110(2) Uani 1 d .
C1 C 0.0054(7) 0.1475(3) -0.0589(4) 0.0504(13) Uani 1 d .
H1 H 0.0483 0.1041 -0.0193 0.060 Uiso 1 d R
C2 C -0.1507(7) 0.1507(3) -0.1123(4) 0.0485(12) Uani 1 d .
C3 C -0.2686(7) 0.0889(3) -0.1128(4) 0.0503(12) Uani 1 d .
H3 H -0.2362 0.0427 -0.0758 0.060 Uiso 1 d R
C4 C -0.4200(7) 0.0945(3) -0.1627(4) 0.0497(12) Uani 1 d .
H4 H -0.4438 0.1394 -0.2034 0.060 Uiso 1 d R
C5 C 0.0939(6) 0.2148(3) -0.0691(3) 0.0441(11) Uani 1 d .
C6 C 0.3685(7) 0.3547(4) -0.1000(5) 0.0695(18) Uani 1 d .
H6A H 0.4314 0.3849 -0.0488 0.083 Uiso 1 d R
H6B H 0.4033 0.3678 -0.1593 0.083 Uiso 1 d R
C7 C 0.4013(8) 0.2708(4) -0.0779(5) 0.0698(18) Uani 1 d .
H7A H 0.3788 0.2427 -0.1380 0.084 Uiso 1 d R
H7B H 0.5142 0.2642 -0.0507 0.084 Uiso 1 d R
C8 C -0.5519(7) 0.0404(3) -0.1638(4) 0.0491(12) Uani 1 d .
C9 C -0.7065(8) 0.0610(4) -0.2124(5) 0.0686(17) Uani 1 d .
H9 H -0.7199 0.1083 -0.2493 0.082 Uiso 1 d R
C10 C -0.8391(9) 0.0132(5) -0.2092(6) 0.083(2) Uani 1 d .
H10 H -0.9455 0.0295 -0.2405 0.099 Uiso 1 d R
C11 C -0.8189(10) -0.0550(5) -0.1614(6) 0.079(2) Uani 1 d .
H11 H -0.9106 -0.0877 -0.1594 0.095 Uiso 1 d R
C12 C -0.6674(9) -0.0776(4) -0.1155(5) 0.0658(17) Uani 1 d .
H12 H -0.6532 -0.1270 -0.0833 0.079 Uiso 1 d R
C13 C -0.5366(8) -0.0308(3) -0.1155(4) 0.0545(13) Uani 1 d .
H13 H -0.4316 -0.0470 -0.0819 0.065 Uiso 1 d R
C14 C 0.0543(7) 0.2536(4) -0.2642(4) 0.0548(14) Uani 1 d .
C15 C -0.1662(7) 0.3562(3) -0.2300(4) 0.0550(14) Uani 1 d .
C16 C 0.0228(7) 0.2679(4) 0.1146(4) 0.0545(14) Uani 1 d .
C17 C -0.1061(8) 0.3659(4) -0.0101(5) 0.0670(16) Uani 1 d .
C18 C 0.2011(9) 0.3948(4) 0.1005(5) 0.0697(18) Uani 1 d .

loop_
_atom_site_aniso_label
_atom_site_aniso_U_11
_atom_site_aniso_U_22
_atom_site_aniso_U_33
_atom_site_aniso_U_23
_atom_site_aniso_U_13
_atom_site_aniso_U_12
Fe1 0.0413(4) 0.0518(4) 0.0414(4) 0.0057(3) -0.0008(3) -0.0045(3)
Fe2 0.0444(4) 0.0542(5) 0.0435(4) -0.0017(3) 0.0038(3) -0.0081(4)
S1 0.0483(7) 0.0600(8) 0.0520(8) 0.0079(6) 0.0011(6) -0.0123(7)
S2 0.0427(7) 0.0688(9) 0.0472(7) 0.0057(6) -0.0033(5) 0.0012(6)
O1 0.048(2) 0.050(2) 0.053(2) 0.0058(18) -0.0023(16) -0.0088(18)
O14 0.081(3) 0.094(4) 0.053(3) 0.003(2) 0.011(2) 0.017(3)
O15 0.064(3) 0.076(3) 0.095(4) 0.017(3) -0.009(3) 0.009(3)
O16 0.089(3) 0.070(3) 0.065(3) 0.007(2) 0.030(2) -0.012(3)
O17 0.068(3) 0.126(5) 0.112(4) 0.015(4) 0.025(3) 0.032(3)
O18 0.144(6) 0.103(4) 0.075(3) -0.024(3) 0.005(3) -0.064(4)
C1 0.050(3) 0.049(3) 0.050(3) 0.002(2) 0.004(2) 0.005(3)
C2 0.052(3) 0.051(3) 0.042(3) -0.002(2) 0.009(2) -0.006(3)
C3 0.056(3) 0.050(3) 0.044(3) 0.005(2) 0.008(2) -0.005(3)
C4 0.058(3) 0.047(3) 0.045(3) 0.003(2) 0.011(2) -0.004(3)
C5 0.040(2) 0.054(3) 0.037(2) 0.002(2) 0.0031(19) 0.000(2)
C6 0.049(3) 0.094(5) 0.066(4) 0.010(4) 0.012(3) -0.013(3)
C7 0.045(3) 0.101(6) 0.064(4) 0.008(4) 0.012(3) -0.001(3)
C8 0.050(3) 0.049(3) 0.047(3) -0.006(2) 0.009(2) -0.006(2)
C9 0.060(4) 0.058(4) 0.082(4) -0.005(3) -0.001(3) 0.000(3)
C10 0.049(4) 0.096(6) 0.097(6) -0.034(5) -0.002(4) -0.007(4)
C11 0.083(5) 0.077(5) 0.085(5) -0.026(4) 0.034(4) -0.036(4)
C12 0.086(5) 0.053(4) 0.063(4) -0.010(3) 0.026(3) -0.022(3)
C13 0.064(3) 0.049(3) 0.050(3) -0.006(2) 0.012(3) -0.007(3)
C14 0.052(3) 0.061(3) 0.045(3) 0.008(3) -0.006(3) -0.001(3)
C15 0.048(3) 0.053(3) 0.060(3) 0.007(3) 0.000(3) -0.011(3)
C16 0.051(3) 0.059(3) 0.052(3) -0.008(3) 0.006(3) -0.006(3)
C17 0.060(4) 0.073(4) 0.069(4) 0.002(3) 0.014(3) 0.000(3)
C18 0.072(4) 0.079(5) 0.057(3) -0.004(3) 0.009(3) -0.026(4)

loop_
_atom_type_symbol
_atom_type_description
_atom_type_scat_dispersion_real
_atom_type_scat_dispersion_imag
_atom_type_scat_source
C C 0.0033 0.0016 'International Tables Vol C Tables 4.2.6.8 and 6.1.1.4'
H H 0.0000 0.0000 'International Tables Vol C Tables 4.2.6.8 and 6.1.1.4'
O O 0.0106 0.0060 'International Tables Vol C Tables 4.2.6.8 and 6.1.1.4'
S S 0.1246 0.1234 'International Tables Vol C Tables 4.2.6.8 and 6.1.1.4'
Fe Fe 0.3463 0.8444 'International Tables Vol C Tables 4.2.6.8 and 6.1.1.4'

loop_
_geom_angle_atom_site_label_1
_geom_angle_atom_site_label_2
_geom_angle_atom_site_label_3
_geom_angle
C14 Fe1 C15 96.1(3)
C14 Fe1 C5 97.7(2)
C15 Fe1 C5 164.1(2)
C14 Fe1 O1 98.9(2)
C15 Fe1 O1 89.2(2)
C5 Fe1 O1 80.92(19)
C14 Fe1 S1 101.8(2)
C15 Fe1 S1 91.92(18)
C5 Fe1 S1 92.92(16)
O1 Fe1 S1 159.09(13)
C14 Fe1 Fe2 139.49(18)
C15 Fe1 Fe2 115.3(2)
C5 Fe1 Fe2 56.75(16)
O1 Fe1 Fe2 106.13(12)
S1 Fe1 Fe2 54.85(5)
C17 Fe2 C18 102.0(3)
C17 Fe2 C16 89.1(3)
C18 Fe2 C16 95.7(3)
C17 Fe2 C5 108.7(3)
C18 Fe2 C5 148.8(3)
C16 Fe2 C5 90.6(2)
C17 Fe2 S1 88.6(2)
C18 Fe2 S1 91.4(2)
C16 Fe2 S1 172.84(18)
C5 Fe2 S1 83.70(14)
C17 Fe2 S2 153.3(2)
C18 Fe2 S2 104.5(3)
C16 Fe2 S2 91.2(2)
C5 Fe2 S2 44.66(13)
S1 Fe2 S2 87.82(6)
C17 Fe2 Fe1 74.4(2)
C18 Fe2 Fe1 144.1(2)
C16 Fe2 Fe1 119.64(18)
C5 Fe2 Fe1 45.81(13)
S1 Fe2 Fe1 53.20(4)
S2 Fe2 Fe1 82.39(5)
C6 S1 Fe1 114.1(2)
C6 S1 Fe2 101.4(2)
Fe1 S1 Fe2 71.95(5)
C5 S2 C7 102.8(3)
C5 S2 Fe2 65.33(18)
C7 S2 Fe2 104.8(2)
C2 O1 Fe1 114.5(3)
C2 C1 C5 112.3(5)
O1 C2 C1 117.6(5)
O1 C2 C3 119.1(5)
C1 C2 C3 123.3(5)
C4 C3 C2 122.0(5)
C3 C4 C8 127.7(5)
C1 C5 S2 119.8(4)
C1 C5 Fe1 114.1(4)
S2 C5 Fe1 125.9(3)
C1 C5 Fe2 124.5(4)
S2 C5 Fe2 70.01(18)
Fe1 C5 Fe2 77.44(19)
C7 C6 S1 114.0(4)
C6 C7 S2 114.5(5)
C9 C8 C13 116.9(6)
C9 C8 C4 118.8(6)
C13 C8 C4 124.2(5)
C8 C9 C10 120.7(7)
C11 C10 C9 120.4(7)
C10 C11 C12 120.0(7)
C13 C12 C11 120.6(7)
C12 C13 C8 121.4(6)
O14 C14 Fe1 177.6(6)
O15 C15 Fe1 177.1(6)
O16 C16 Fe2 177.5(6)
O17 C17 Fe2 170.6(7)
O18 C18 Fe2 176.4(7)

loop_
_geom_bond_atom_site_label_1
_geom_bond_atom_site_label_2
_geom_bond_distance
Fe1 C14 1.754(6)
Fe1 C15 1.839(6)
Fe1 C5 1.931(5)
Fe1 O1 1.954(4)
Fe1 S1 2.2131(16)
Fe1 Fe2 2.6280(12)
Fe2 C17 1.786(7)
Fe2 C18 1.807(7)
Fe2 C16 1.810(6)
Fe2 C5 2.252(5)
Fe2 S1 2.2600(17)
Fe2 S2 2.3283(18)
S1 C6 1.837(7)
S2 C5 1.741(5)
S2 C7 1.822(6)
O1 C2 1.301(7)
O14 C14 1.135(7)
O15 C15 1.117(7)
O16 C16 1.123(7)
O17 C17 1.140(8)
O18 C18 1.128(8)
C1 C2 1.382(8)
C1 C5 1.399(8)
C2 C3 1.455(7)
C3 C4 1.334(8)
C4 C8 1.447(8)
C6 C7 1.492(10)
C8 C9 1.394(8)
C8 C13 1.396(8)
C9 C10 1.395(10)
C10 C11 1.348(11)
C11 C12 1.370(11)
C12 C13 1.364(8)

loop_
_geom_torsion_atom_site_label_1
_geom_torsion_atom_site_label_2
_geom_torsion_atom_site_label_3
_geom_torsion_atom_site_label_4
_geom_torsion
C14 Fe1 Fe2 C17 164.1(4)
C15 Fe1 Fe2 C17 26.9(3)
C5 Fe1 Fe2 C17 -137.4(3)
O1 Fe1 Fe2 C17 -70.1(3)
S1 Fe1 Fe2 C17 100.2(2)
C14 Fe1 Fe2 C18 75.1(5)
C15 Fe1 Fe2 C18 -62.0(5)
C5 Fe1 Fe2 C18 133.7(5)
O1 Fe1 Fe2 C18 -159.0(4)
S1 Fe1 Fe2 C18 11.3(4)
C14 Fe1 Fe2 C16 -116.2(4)
C15 Fe1 Fe2 C16 106.6(3)
C5 Fe1 Fe2 C16 -57.7(3)
O1 Fe1 Fe2 C16 9.6(3)
S1 Fe1 Fe2 C16 179.9(2)
C14 Fe1 Fe2 C5 -58.6(4)
C15 Fe1 Fe2 C5 164.3(3)
O1 Fe1 Fe2 C5 67.3(2)
S1 Fe1 Fe2 C5 -122.42(19)
C14 Fe1 Fe2 S1 63.9(3)
C15 Fe1 Fe2 S1 -73.3(2)
C5 Fe1 Fe2 S1 122.42(19)
O1 Fe1 Fe2 S1 -170.29(14)
C14 Fe1 Fe2 S2 -29.1(3)
C15 Fe1 Fe2 S2 -166.3(2)
C5 Fe1 Fe2 S2 29.43(18)
O1 Fe1 Fe2 S2 96.73(13)
S1 Fe1 Fe2 S2 -92.99(7)
C14 Fe1 S1 C6 -48.8(3)
C15 Fe1 S1 C6 -145.4(3)
C5 Fe1 S1 C6 49.7(3)
O1 Fe1 S1 C6 121.7(4)
Fe2 Fe1 S1 C6 94.7(2)
C14 Fe1 S1 Fe2 -143.45(19)
C15 Fe1 S1 Fe2 119.9(2)
C5 Fe1 S1 Fe2 -44.98(16)
O1 Fe1 S1 Fe2 27.0(4)
C17 Fe2 S1 C6 176.7(3)
C18 Fe2 S1 C6 74.7(4)
C16 Fe2 S1 C6 -112.4(16)
C5 Fe2 S1 C6 -74.4(3)
S2 Fe2 S1 C6 -29.8(3)
Fe1 Fe2 S1 C6 -111.9(3)
C17 Fe2 S1 Fe1 -71.4(2)
C18 Fe2 S1 Fe1 -173.4(3)
C16 Fe2 S1 Fe1 -0.5(16)
C5 Fe2 S1 Fe1 37.52(13)
S2 Fe2 S1 Fe1 82.12(6)
C17 Fe2 S2 C5 -0.8(5)
C18 Fe2 S2 C5 -174.1(3)
C16 Fe2 S2 C5 89.7(3)
S1 Fe2 S2 C5 -83.23(19)
Fe1 Fe2 S2 C5 -30.09(18)
C17 Fe2 S2 C7 96.7(5)
C18 Fe2 S2 C7 -76.7(3)
C16 Fe2 S2 C7 -172.9(3)
C5 Fe2 S2 C7 97.5(3)
S1 Fe2 S2 C7 14.2(2)
Fe1 Fe2 S2 C7 67.4(2)
C14 Fe1 O1 C2 90.3(4)
C15 Fe1 O1 C2 -173.6(4)
C5 Fe1 O1 C2 -6.1(4)
S1 Fe1 O1 C2 -80.2(5)
Fe2 Fe1 O1 C2 -57.5(4)
Fe1 O1 C2 C1 4.9(6)
Fe1 O1 C2 C3 -176.0(4)
C5 C1 C2 O1 0.4(7)
C5 C1 C2 C3 -178.7(5)
O1 C2 C3 C4 -1.2(8)
C1 C2 C3 C4 177.9(5)
C2 C3 C4 C8 -175.0(5)
C2 C1 C5 S2 170.8(4)
C2 C1 C5 Fe1 -5.5(6)
C2 C1 C5 Fe2 85.6(5)
C7 S2 C5 C1 140.3(5)
Fe2 S2 C5 C1 -119.1(5)
C7 S2 C5 Fe1 -44.0(4)
Fe2 S2 C5 Fe1 56.7(3)
C7 S2 C5 Fe2 -100.7(3)
C14 Fe1 C5 C1 -91.6(4)
C15 Fe1 C5 C1 58.5(10)
O1 Fe1 C5 C1 6.2(4)
S1 Fe1 C5 C1 166.1(4)
Fe2 Fe1 C5 C1 122.4(4)
C14 Fe1 C5 S2 92.5(4)
C15 Fe1 C5 S2 -117.4(8)
O1 Fe1 C5 S2 -169.7(4)
S1 Fe1 C5 S2 -9.8(3)
Fe2 Fe1 C5 S2 -53.5(3)
C14 Fe1 C5 Fe2 146.0(2)
C15 Fe1 C5 Fe2 -63.8(9)
O1 Fe1 C5 Fe2 -116.18(16)
S1 Fe1 C5 Fe2 43.72(12)
C17 Fe2 C5 C1 -67.3(5)
C18 Fe2 C5 C1 124.0(6)
C16 Fe2 C5 C1 22.0(5)
S1 Fe2 C5 C1 -153.6(4)
S2 Fe2 C5 C1 113.1(5)
Fe1 Fe2 C5 C1 -110.8(5)
C17 Fe2 C5 S2 179.6(3)
C18 Fe2 C5 S2 11.0(5)
C16 Fe2 C5 S2 -91.1(2)
S1 Fe2 C5 S2 93.29(15)
Fe1 Fe2 C5 S2 136.1(2)
C17 Fe2 C5 Fe1 43.5(3)
C18 Fe2 C5 Fe1 -125.2(4)
C16 Fe2 C5 Fe1 132.8(2)
S1 Fe2 C5 Fe1 -42.84(13)
S2 Fe2 C5 Fe1 -136.1(2)
Fe1 S1 C6 C7 -29.3(6)
Fe2 S1 C6 C7 45.9(5)
S1 C6 C7 S2 -37.5(7)
C5 S2 C7 C6 77.5(5)
Fe2 S2 C7 C6 10.0(5)
C3 C4 C8 C9 172.8(6)
C3 C4 C8 C13 -4.4(9)
C13 C8 C9 C10 2.2(10)
C4 C8 C9 C10 -175.2(6)
C8 C9 C10 C11 -2.1(11)
C9 C10 C11 C12 0.1(12)
C10 C11 C12 C13 1.6(11)
C11 C12 C13 C8 -1.4(9)
C9 C8 C13 C12 -0.5(9)
C4 C8 C13 C12 176.8(5)
C15 Fe1 C14 O14 -146(13)
C5 Fe1 C14 O14 27(13)
O1 Fe1 C14 O14 -55(13)
S1 Fe1 C14 O14 121(13)
Fe2 Fe1 C14 O14 73(13)
C14 Fe1 C15 O15 34(11)
C5 Fe1 C15 O15 -116(11)
O1 Fe1 C15 O15 -65(11)
S1 Fe1 C15 O15 136(11)
Fe2 Fe1 C15 O15 -172(11)
C17 Fe2 C16 O16 -24(13)
C18 Fe2 C16 O16 77(13)
C5 Fe2 C16 O16 -133(13)
S1 Fe2 C16 O16 -95(13)
S2 Fe2 C16 O16 -178(100)
Fe1 Fe2 C16 O16 -96(13)
C18 Fe2 C17 O17 -52(4)
C16 Fe2 C17 O17 43(4)
C5 Fe2 C17 O17 134(4)
S1 Fe2 C17 O17 -144(4)
S2 Fe2 C17 O17 134(4)
Fe1 Fe2 C17 O17 164(4)
C17 Fe2 C18 O18 -47(11)
C16 Fe2 C18 O18 -137(11)
C5 Fe2 C18 O18 122(11)
S1 Fe2 C18 O18 42(11)
S2 Fe2 C18 O18 130(11)
Fe1 Fe2 C18 O18 33(12)
